data_4034243
loop_
_publ_author_name
'Czajkowska-Szczykowska, Dorota'
'Corona D\'iaz, Alejandro'
'Aleksiejczuk, Grzegorz'
'L\'opez Castro, Yliana'
'Morzycki, Jacek W.'

_publ_section_title
;
 Access to 27-Nortomatidine and 27-Norsoladulcidine Derivatives.
;
_journal_issue 7
_journal_name_full 'The Journal of organic chemistry'
_journal_page_first 4104
_journal_page_last 4111
_journal_paper_doi 10.1021/acs.joc.9b00103
_journal_volume 84
_journal_year 2019
_chemical_absolute_configuration syn
_chemical_formula_moiety 'C40 H62 N2 O6 Si'
_chemical_formula_sum 'C40 H62 N2 O6 Si'
_chemical_formula_weight 695.01
_space_group_crystal_system triclinic
_space_group_IT_number 1
_space_group_name_Hall 'P 1'
_space_group_name_H-M_alt 'P 1'
_atom_sites_solution_hydrogens geom
_atom_sites_solution_primary dual
_audit_creation_date 2018-08-24
_audit_creation_method SHELXL-2016/6
_cell_angle_alpha 93.23(4)
_cell_angle_beta 91.35(3)
_cell_angle_gamma 116.106(17)
_cell_formula_units_Z 2
_cell_length_a 6.6499(14)
_cell_length_b 7.472(2)
_cell_length_c 43.076(10)
_cell_measurement_reflns_used 17125
_cell_measurement_temperature 100(2)
_cell_measurement_theta_max 76.4170
_cell_measurement_theta_min 3.0430
_cell_volume 1916.2(8)
_computing_cell_refinement 'CrysAlis PRO (Agilent Technologies, 2011)'
_computing_data_collection 'CrysAlis PRO (Agilent Technologies, 2011)'
_computing_data_reduction 'CrysAlis PRO (Agilent Technologies, 2011)'
_computing_molecular_graphics 'OLEX2 (Dolomanov <i>et al.</i>, 2009)'
_computing_publication_material 'SHELXL-97 (Sheldrick, 2008)'
_computing_structure_refinement 'SHELXL-2016/6 (Sheldrick, 2016)'
_computing_structure_solution 'SHELXD-2016(Sheldrick, 2016)'
_diffrn_ambient_temperature 100(2)
_diffrn_detector 'CCD plate'
_diffrn_detector_area_resol_mean 10.4052
_diffrn_detector_type Atlas
_diffrn_measured_fraction_theta_full 0.998
_diffrn_measured_fraction_theta_max 0.967
_diffrn_measurement_details
;
List of Runs (angles in degrees, time in seconds):

  # Type    Start    End  Width  t~exp~   \w     \q     \k     \f   Frames
--------------------------------------------------------------------------
  1  \w    -50.00  17.00   1.00    4.97    --    0.00 104.00  87.00   67
  2  \w   -147.00 -79.00   1.00   19.88    --  -59.00-104.00 -13.00   68
  3  \w    -88.00  17.00   1.00   19.88    --  -59.00 104.00  87.00  105
  4  \w      4.00 109.00   1.00   19.88    --   59.00-104.00 -13.00  105
  5  \w     30.00 113.00   1.00   19.86    --  118.00-104.00 -13.00   83
  6  \w    101.00 178.00   1.00   19.86    --  118.00 104.00  87.00   77
  7  \w      1.00  47.00   1.00    4.97    --    0.00 -99.00-150.00   46
  8  \w      1.00  47.00   1.00    4.97    --    0.00 -99.00-180.00   46
  9  \w      1.00  47.00   1.00    4.97    --    0.00 -99.00 -90.00   46
 10  \w      1.00  47.00   1.00    4.97    --    0.00 -99.00  90.00   46
 11  \w   -148.00 -79.00   1.00   19.88    --  -59.00 -99.00-180.00   69
 12  \w   -148.00 -79.00   1.00   19.88    --  -59.00 -99.00 120.00   69
 13  \w   -148.00 -79.00   1.00   19.88    --  -59.00 -99.00 -90.00   69
 14  \w     94.00 143.00   1.00   19.88    --   59.00 125.00 -90.00   49
 15  \w     81.00 178.00   1.00   19.86    --  118.00  38.00  90.00   97
 16  \w     32.00 116.00   1.00   19.86    --  118.00-111.00  60.00   84
 17  \w     32.00 155.00   1.00   19.86    --  118.00 -64.00   0.00  123
 18  \w     34.00 154.00   1.00   19.86    --  118.00 -50.00 -60.00  120
 19  \w    100.00 178.00   1.00   19.86    --  118.00 111.00   0.00   78
 20  \w     32.00 116.00   1.00   19.86    --  118.00-111.00-180.00   84
 21  \w     81.00 178.00   1.00   19.86    --  118.00  57.00-163.81   97
 22  \w    100.00 178.00   1.00   19.86    --  118.00 111.00 120.00   78
 23  \w     32.00 116.00   1.00   19.86    --  118.00-111.00 -30.00   84
 24  \w     32.00 116.00   1.00   19.86    --  118.00-111.00 120.00   84
 25  \w     32.00 116.00   1.00   19.86    --  118.00-111.00-120.00   84
 26  \w     82.00 178.00   1.00   19.86    --  118.00  50.00   0.00   96
 27  \w     26.00 157.00   1.00   19.86    --  118.00 -77.00 120.00  131
 28  \w     57.00 118.00   1.00   19.86    --  118.00 178.00 150.00   61
 29  \w    101.00 172.00   1.00   19.86    --  118.00 111.00-120.00   71
 30  \w    139.00 165.00   1.00   19.86    --  118.00  64.00 -30.00   26
 31  \w    101.00 127.00   1.00   19.86    --  118.00 -92.00 -60.00   26
 32  \w     83.00 149.00   1.00   19.86    --  118.00  50.00-180.00   66
;
_diffrn_measurement_device 'four-circle diffractometer'
_diffrn_measurement_device_type 'SuperNova, Dual, Cu at zero, Atlas'
_diffrn_measurement_method '\w scans'
_diffrn_orient_matrix_type 'CrysAlisPro convention (1999,Acta A55,543-557)'
_diffrn_orient_matrix_UB_11 0.0781288000
_diffrn_orient_matrix_UB_12 -0.1604375000
_diffrn_orient_matrix_UB_13 0.0215196000
_diffrn_orient_matrix_UB_21 0.0008542000
_diffrn_orient_matrix_UB_22 -0.1212018000
_diffrn_orient_matrix_UB_23 -0.0315590000
_diffrn_orient_matrix_UB_31 0.2215690000
_diffrn_orient_matrix_UB_32 0.0569734000
_diffrn_orient_matrix_UB_33 -0.0065258000
_diffrn_radiation_monochromator mirror
_diffrn_radiation_probe x-ray
_diffrn_radiation_type 'Cu K\a'
_diffrn_radiation_wavelength 1.54184
_diffrn_reflns_av_R_equivalents 0.0599
_diffrn_reflns_av_unetI/netI 0.0458
_diffrn_reflns_Laue_measured_fraction_full 0.998
_diffrn_reflns_Laue_measured_fraction_max 0.967
_diffrn_reflns_limit_h_max 7
_diffrn_reflns_limit_h_min -8
_diffrn_reflns_limit_k_max 9
_diffrn_reflns_limit_k_min -9
_diffrn_reflns_limit_l_max 53
_diffrn_reflns_limit_l_min -53
_diffrn_reflns_number 37317
_diffrn_reflns_point_group_measured_fraction_full 0.998
_diffrn_reflns_point_group_measured_fraction_max 0.967
_diffrn_reflns_theta_full 67.679
_diffrn_reflns_theta_max 77.813
_diffrn_reflns_theta_min 3.087
_diffrn_source 'micro-focus sealed X-ray tube'
_diffrn_source_type 'SuperNova (Cu) X-ray Source'
_exptl_absorpt_coefficient_mu 0.916
_exptl_absorpt_correction_T_max 1.00000
_exptl_absorpt_correction_T_min 0.73077
_exptl_absorpt_correction_type multi-scan
_exptl_absorpt_process_details
;
CrysAlisPro 1.171.38.46 (Rigaku Oxford Diffraction, 2015)
Empirical absorption correction using spherical harmonics,
 implemented in SCALE3 ABSPACK scaling algorithm.
;
_exptl_crystal_colour colourless
_exptl_crystal_density_diffrn 1.205
_exptl_crystal_description prism
_exptl_crystal_F_000 756
_exptl_crystal_size_max 0.3
_exptl_crystal_size_mid 0.1
_exptl_crystal_size_min 0.02
_refine_diff_density_max 1.096
_refine_diff_density_min -0.595
_refine_diff_density_rms 0.103
_refine_ls_abs_structure_details
;
 Refined as an inversion twin.
;
_refine_ls_abs_structure_Flack 0.13(7)
_refine_ls_extinction_method none
_refine_ls_goodness_of_fit_ref 1.108
_refine_ls_hydrogen_treatment constr
_refine_ls_matrix_type full
_refine_ls_number_parameters 900
_refine_ls_number_reflns 13920
_refine_ls_number_restraints 106
_refine_ls_restrained_S_all 1.119
_refine_ls_R_factor_all 0.0975
_refine_ls_R_factor_gt 0.0963
_refine_ls_shift/su_max 0.000
_refine_ls_shift/su_mean 0.000
_refine_ls_structure_factor_coef Fsqd
_refine_ls_weighting_details 'w=1/[\s^2^(Fo^2^)+(0.0867P)^2^+7.9218P] where P=(Fo^2^+2Fc^2^)/3'
_refine_ls_weighting_scheme calc
_refine_ls_wR_factor_gt 0.2566
_refine_ls_wR_factor_ref 0.2574
_reflns_Friedel_coverage 1.000
_reflns_Friedel_fraction_full 0.998
_reflns_Friedel_fraction_max 0.967
_reflns_number_gt 13755
_reflns_number_total 13920
_reflns_threshold_expression 'I > 2\s(I)'
_cod_data_source_file jo9b00103_si_002.cif
_cod_data_source_block 2
_cod_database_code 4034243
_shelx_shelxl_version_number 2016/6
_shelx_space_group_comment
;
The symmetry employed for this shelxl refinement is uniquely defined
by the following loop, which should always be used as a source of
symmetry information in preference to the above space-group names.
They are only intended as comments.
;
_oxdiff_exptl_absorpt_empirical_full_min 0.580
_oxdiff_exptl_absorpt_empirical_full_max 2.914
_oxdiff_exptl_absorpt_empirical_details
;
Empirical correction (ABSPACK) includes:
- Absorption correction using spherical harmonics
- Frame scaling
;
_olex2_refinement_description
;
1. Twinned data refinement
 Scales: 0.87(7)
 0.13(7)
2. Fixed Uiso
 At 1.2 times of:
  All C(H) groups, All C(H,H) groups
 At 1.5 times of:
  All C(H,H,H) groups
3. Restrained distances
 C37B-C38B
 0.005 with sigma of 1.54
 C29A-C34A
 0.005 with sigma of 1.395
 C29B-C34B
 0.005 with sigma of 1.395
 C29A-C34A
 0.005 with sigma of 1.395
 C29B-C34B
 0.005 with sigma of 1.395
4. Rigid bond restraints
 Si1B, C35B, C36B, C37B
 with sigma for 1-2 distances of 0.01 and sigma for 1-3 distances of 0.01
 C37B, C38B, C39B, C40B
 with sigma for 1-2 distances of 0.01 and sigma for 1-3 distances of 0.01
 O5A, N2A
 with sigma for 1-2 distances of 0.01 and sigma for 1-3 distances of 0.01
5. Uiso/Uaniso restraints and constraints
Si1B \\sim C35B \\sim C36B \\sim C37B: within 2A with sigma of 0.04 and sigma
for terminal atoms of 0.08
C37B \\sim C38B \\sim C39B \\sim C40B: within 2A with sigma of 0.04 and sigma
for terminal atoms of 0.08
Uanis(O5A) \\sim Ueq, Uanis(O5B) \\sim Ueq, Uanis(C17A) \\sim Ueq, Uanis(Si1B)
\\sim Ueq, Uanis(C35B) \\sim Ueq, Uanis(C36B) \\sim Ueq, Uanis(C37B) \\sim Ueq,
Uanis(C38B) \\sim Ueq, Uanis(C39B) \\sim Ueq, Uanis(C40B) \\sim Ueq: with sigma
of 0.01 and sigma for terminal atoms of 0.02
Uanis(C36B) \\sim Ueq: with sigma of 0.005 and sigma for terminal atoms of 0.01
6.a Ternary CH refined with riding coordinates:
 C3A(H3A), C5A(H5A), C8A(H8A), C9A(H9A), C14A(H14A), C16A(H16A), C17A(H17A),
 C20A(H20A), C3B(H3B), C5B(H5B), C8B(H8B), C9B(H9B), C14B(H14B), C16B(H16B),
 C17B(H17B), C20B(H20B)
6.b Secondary CH2 refined with riding coordinates:
 C1A(H1AA,H1AB), C2A(H2AA,H2AB), C4A(H4AA,H4AB), C6A(H6AA,H6AB), C7A(H7AA,
 H7AB), C11A(H11A,H11B), C12A(H12A,H12B), C15A(H15A,H15B), C23A(H23A,H23B),
 C24A(H24A,H24B), C25A(H25A,H25B), C26A(H26A,H26B), C28A(H28A,H28B), C1B(H1BA,
 H1BB), C2B(H2BA,H2BB), C4B(H4BA,H4BB), C6B(H6BA,H6BB), C7B(H7BA,H7BB),
 C11B(H11C,H11D), C12B(H12C,H12D), C15B(H15C,H15D), C23B(H23C,H23D), C24B(H24C,
 H24D), C25B(H25C,H25D), C26B(H26C,H26D), C28B(H28C,H28D)
6.c Aromatic/amide H refined with riding coordinates:
 C30A(H30A), C31A(H31A), C33A(H33A), C34A(H34A), C30B(H30B), C31B(H31B),
 C33B(H33B), C34B(H34B)
6.d Idealised Me refined as rotating group:
 C18A(H18A,H18B,H18C), C19A(H19A,H19B,H19C), C21A(H21A,H21B,H21C), C35A(H35A,
 H35B,H35C), C36A(H36A,H36B,H36C), C38A(H38A,H38B,H38C), C39A(H39A,H39B,H39C),
 C40A(H40A,H40B,H40C), C18B(H18D,H18E,H18F), C19B(H19D,H19E,H19F), C21B(H21D,
 H21E,H21F), C35B(H35D,H35E,H35F), C36B(H36D,H36E,H36F), C38B(H38D,H38E,H38F),
 C39B(H39D,H39E,H39F), C40B(H40D,H40E,H40F)
;
_olex2_submission_special_instructions 'No special instructions were received'

loop_
_space_group_symop_operation_xyz
'x, y, z'

loop_
_atom_site_label
_atom_site_type_symbol
_atom_site_fract_x
_atom_site_fract_y
_atom_site_fract_z
_atom_site_U_iso_or_equiv
_atom_site_adp_type
_atom_site_occupancy
_atom_site_site_symmetry_order
_atom_site_calc_flag
_atom_site_refinement_flags_posn
_atom_site_refinement_flags_adp
Si1A Si 0.2386(4) 0.1818(3) 0.30163(6) 0.0262(5) Uani 1 1 d . .
O1A O 0.2221(10) 0.2349(10) 0.26579(15) 0.0341(14) Uani 1 1 d . .
O2A O 0.1284(10) -0.2416(8) 0.04477(12) 0.0238(11) Uani 1 1 d . .
O3A O 0.0473(11) 0.1149(9) -0.01847(15) 0.0349(14) Uani 1 1 d . .
O4A O 0.2770(10) 0.0299(8) -0.04592(13) 0.0277(12) Uani 1 1 d . .
O5A O 0.9480(15) 0.126(2) -0.1660(2) 0.084(3) Uani 1 1 d . U
O6A O 0.7323(13) 0.2053(12) -0.19461(15) 0.052(2) Uani 1 1 d . .
N1A N 0.1450(12) -0.1263(10) -0.00314(16) 0.0252(14) Uani 1 1 d . .
N2A N 0.7891(15) 0.1704(16) -0.16992(18) 0.053(3) Uani 1 1 d . U
C1A C 0.5313(15) 0.5716(12) 0.20513(19) 0.0277(17) Uani 1 1 d . .
H1AA H 0.665149 0.666305 0.218041 0.033 Uiso 1 1 calc R .
H1AB H 0.486035 0.650418 0.191304 0.033 Uiso 1 1 calc R .
C2A C 0.3450(14) 0.4665(11) 0.22609(19) 0.0257(16) Uani 1 1 d . .
H2AA H 0.206113 0.381099 0.213340 0.031 Uiso 1 1 calc R .
H2AB H 0.316819 0.566507 0.238923 0.031 Uiso 1 1 calc R .
C3A C 0.4030(14) 0.3401(11) 0.24697(18) 0.0257(17) Uani 1 1 d . .
H3A H 0.536610 0.429492 0.260840 0.031 Uiso 1 1 calc R .
C4A C 0.4612(14) 0.1932(11) 0.22786(19) 0.0255(16) Uani 1 1 d . .
H4AA H 0.506282 0.116391 0.242139 0.031 Uiso 1 1 calc R .
H4AB H 0.326253 0.097477 0.215258 0.031 Uiso 1 1 calc R .
C5A C 0.6486(13) 0.2964(11) 0.20649(19) 0.0243(16) Uani 1 1 d . .
H5A H 0.784840 0.385863 0.219897 0.029 Uiso 1 1 calc R .
C6A C 0.7043(15) 0.1434(12) 0.1883(2) 0.0295(18) Uani 1 1 d . .
H6AA H 0.726940 0.055893 0.202969 0.035 Uiso 1 1 calc R .
H6AB H 0.846233 0.214539 0.177855 0.035 Uiso 1 1 calc R .
C7A C 0.5176(15) 0.0137(11) 0.16364(19) 0.0259(16) Uani 1 1 d . .
H7AA H 0.566203 -0.075028 0.151393 0.031 Uiso 1 1 calc R .
H7AB H 0.381378 -0.071652 0.174251 0.031 Uiso 1 1 calc R .
C8A C 0.4607(13) 0.1395(10) 0.14168(18) 0.0203(15) Uani 1 1 d . .
H8A H 0.594370 0.212474 0.129310 0.024 Uiso 1 1 calc R .
C9A C 0.4055(14) 0.2959(10) 0.15985(18) 0.0218(15) Uani 1 1 d . .
H9A H 0.271168 0.217828 0.171798 0.026 Uiso 1 1 calc R .
C10A C 0.5963(14) 0.4290(11) 0.18474(19) 0.0248(16) Uani 1 1 d . .
C11A C 0.3331(15) 0.4128(11) 0.13771(19) 0.0280(17) Uani 1 1 d . .
H11A H 0.464838 0.501406 0.126590 0.034 Uiso 1 1 calc R .
H11B H 0.281354 0.498655 0.150135 0.034 Uiso 1 1 calc R .
C12A C 0.1436(14) 0.2776(11) 0.11343(19) 0.0246(16) Uani 1 1 d . .
H12A H 0.004153 0.203974 0.124251 0.030 Uiso 1 1 calc R .
H12B H 0.114992 0.362208 0.098776 0.030 Uiso 1 1 calc R .
C13A C 0.2027(12) 0.1291(10) 0.09526(17) 0.0190(14) Uani 1 1 d . .
C14A C 0.2630(13) 0.0111(10) 0.11905(18) 0.0219(15) Uani 1 1 d . .
H14A H 0.130254 -0.047158 0.132155 0.026 Uiso 1 1 calc R .
C15A C 0.2616(15) -0.1646(11) 0.09944(19) 0.0280(18) Uani 1 1 d . .
H15A H 0.237036 -0.277132 0.112382 0.034 Uiso 1 1 calc R .
H15B H 0.405119 -0.125660 0.089191 0.034 Uiso 1 1 calc R .
C16A C 0.0663(15) -0.2224(11) 0.07522(19) 0.0275(17) Uani 1 1 d . .
H16A H -0.065773 -0.347053 0.080358 0.033 Uiso 1 1 calc R .
C17A C 0.0064(12) -0.0409(10) 0.07554(18) 0.0209(15) Uani 1 1 d . U
H17A H -0.135766 -0.076151 0.086451 0.025 Uiso 1 1 calc R .
C18A C 0.3987(14) 0.2414(12) 0.0751(2) 0.0271(17) Uani 1 1 d . .
H18A H 0.537295 0.308500 0.088257 0.041 Uiso 1 1 calc GR .
H18B H 0.370963 0.341077 0.064277 0.041 Uiso 1 1 calc GR .
H18C H 0.413517 0.146671 0.059705 0.041 Uiso 1 1 calc GR .
C19A C 0.8129(16) 0.5664(13) 0.1692(2) 0.035(2) Uani 1 1 d . .
H19A H 0.936779 0.628198 0.185026 0.052 Uiso 1 1 calc GR .
H19B H 0.789435 0.670987 0.159234 0.052 Uiso 1 1 calc GR .
H19C H 0.849672 0.487094 0.153449 0.052 Uiso 1 1 calc GR .
C20A C -0.0351(13) -0.0196(11) 0.04113(19) 0.0231(15) Uani 1 1 d . .
H20A H 0.083595 0.111750 0.035449 0.028 Uiso 1 1 calc R .
C21A C -0.2652(14) -0.0223(13) 0.0345(2) 0.0286(17) Uani 1 1 d . .
H21A H -0.287823 -0.014832 0.012150 0.043 Uiso 1 1 calc GR .
H21B H -0.270355 0.092549 0.045996 0.043 Uiso 1 1 calc GR .
H21C H -0.383804 -0.146204 0.041196 0.043 Uiso 1 1 calc GR .
C22A C 0.0009(14) -0.1897(11) 0.02289(18) 0.0241(16) Uani 1 1 d . .
C23A C -0.2138(15) -0.3725(11) 0.0114(2) 0.0290(18) Uani 1 1 d . .
H23A H -0.296079 -0.333446 -0.004171 0.035 Uiso 1 1 calc R .
H23B H -0.310813 -0.422214 0.029120 0.035 Uiso 1 1 calc R .
C24A C -0.1660(15) -0.5418(12) -0.0034(2) 0.0296(18) Uani 1 1 d . .
H24A H -0.102579 -0.594263 0.012823 0.036 Uiso 1 1 calc R .
H24B H -0.307732 -0.652508 -0.012237 0.036 Uiso 1 1 calc R .
C25A C -0.0035(15) -0.4648(12) -0.0285(2) 0.0295(18) Uani 1 1 d . .
H25A H -0.074131 -0.427747 -0.045944 0.035 Uiso 1 1 calc R .
H25B H 0.036690 -0.570748 -0.036664 0.035 Uiso 1 1 calc R .
C26A C 0.2064(15) -0.2835(11) -0.0157(2) 0.0271(17) Uani 1 1 d . .
H26A H 0.281103 -0.321821 0.001062 0.032 Uiso 1 1 calc R .
H26B H 0.312378 -0.231685 -0.032390 0.032 Uiso 1 1 calc R .
C27A C 0.1455(14) 0.0101(12) -0.02134(19) 0.0249(16) Uani 1 1 d . .
C28A C 0.3032(18) 0.1892(14) -0.0643(2) 0.038(2) Uani 1 1 d . .
H28A H 0.385567 0.318626 -0.051954 0.045 Uiso 1 1 calc R .
H28B H 0.154422 0.177224 -0.071198 0.045 Uiso 1 1 calc R .
C29A C 0.4308(17) 0.1802(12) -0.0919(2) 0.035(2) Uani 1 1 d D .
C30A C 0.6293(17) 0.1690(15) -0.0877(2) 0.041(2) Uani 1 1 d . .
H30A H 0.684404 0.162246 -0.067462 0.049 Uiso 1 1 calc R .
C31A C 0.7474(18) 0.168(2) -0.1134(2) 0.060(4) Uani 1 1 d . .
H31A H 0.885393 0.159482 -0.110977 0.072 Uiso 1 1 calc R .
C32A C 0.6686(15) 0.1783(13) -0.1421(2) 0.033(2) Uani 1 1 d . .
C33A C 0.4725(18) 0.1897(15) -0.1474(2) 0.038(2) Uani 1 1 d . .
H33A H 0.419576 0.197104 -0.167728 0.046 Uiso 1 1 calc R .
C34A C 0.354(2) 0.1898(19) -0.1212(2) 0.050(3) Uani 1 1 d D .
H34A H 0.215140 0.196684 -0.123756 0.060 Uiso 1 1 calc R .
C35A C 0.5322(14) 0.2297(13) 0.3140(2) 0.0317(18) Uani 1 1 d . .
H35A H 0.577248 0.143435 0.300892 0.048 Uiso 1 1 calc GR .
H35B H 0.537345 0.200689 0.335802 0.048 Uiso 1 1 calc GR .
H35C H 0.634878 0.370042 0.311661 0.048 Uiso 1 1 calc GR .
C36A C 0.1548(18) 0.3402(13) 0.3279(2) 0.036(2) Uani 1 1 d . .
H36A H 0.257214 0.481328 0.326223 0.053 Uiso 1 1 calc GR .
H36B H 0.161487 0.306410 0.349465 0.053 Uiso 1 1 calc GR .
H36C H 0.001394 0.316395 0.321980 0.053 Uiso 1 1 calc GR .
C37A C 0.0428(16) -0.0928(12) 0.3027(2) 0.0327(19) Uani 1 1 d . .
C38A C -0.2017(16) -0.1294(13) 0.2951(3) 0.040(2) Uani 1 1 d . .
H38A H -0.241289 -0.046520 0.309831 0.061 Uiso 1 1 calc GR .
H38B H -0.303386 -0.270661 0.296899 0.061 Uiso 1 1 calc GR .
H38C H -0.215259 -0.094184 0.273870 0.061 Uiso 1 1 calc GR .
C39A C 0.0614(19) -0.1579(14) 0.3349(2) 0.042(2) Uani 1 1 d . .
H39A H 0.217647 -0.128467 0.340037 0.063 Uiso 1 1 calc GR .
H39B H -0.033566 -0.301876 0.335219 0.063 Uiso 1 1 calc GR .
H39C H 0.012024 -0.085595 0.350179 0.063 Uiso 1 1 calc GR .
C40A C 0.1027(19) -0.2178(13) 0.2786(3) 0.044(2) Uani 1 1 d . .
H40A H 0.098374 -0.171363 0.257851 0.066 Uiso 1 1 calc GR .
H40B H -0.005732 -0.358713 0.278671 0.066 Uiso 1 1 calc GR .
H40C H 0.253603 -0.203395 0.283754 0.066 Uiso 1 1 calc GR .
Si1B Si 0.6551(7) 0.6134(4) 0.43091(7) 0.0600(10) Uani 1 1 d . U
O1B O 0.7358(16) 0.6347(12) 0.46611(17) 0.057(2) Uani 1 1 d . .
O2B O 1.2152(10) 1.0923(8) 0.68568(13) 0.0303(13) Uani 1 1 d . .
O3B O 0.8088(10) 0.7375(9) 0.74867(15) 0.0362(15) Uani 1 1 d . .
O4B O 1.1337(10) 0.8204(8) 0.77640(14) 0.0302(13) Uani 1 1 d . .
O5B O 1.7646(17) 0.727(2) 0.8965(2) 0.086(4) Uani 1 1 d . U
O6B O 1.4849(15) 0.6497(12) 0.92539(15) 0.052(2) Uani 1 1 d . .
N1B N 1.1390(11) 0.9780(9) 0.73350(16) 0.0259(14) Uani 1 1 d . .
N2B N 1.5663(19) 0.6851(15) 0.90029(19) 0.050(2) Uani 1 1 d . .
C1B C 0.7360(15) 0.2813(13) 0.5247(2) 0.0314(18) Uani 1 1 d . .
H1BA H 0.773382 0.190268 0.511077 0.038 Uiso 1 1 calc R .
H1BB H 0.618049 0.198083 0.538348 0.038 Uiso 1 1 calc R .
C2B C 0.6418(16) 0.3903(14) 0.5044(2) 0.0325(18) Uani 1 1 d . .
H2BA H 0.508961 0.291784 0.491767 0.039 Uiso 1 1 calc R .
H2BB H 0.593908 0.475052 0.517831 0.039 Uiso 1 1 calc R .
C3B C 0.8161(18) 0.5177(14) 0.4835(2) 0.037(2) Uani 1 1 d . .
H3B H 0.853807 0.430317 0.468682 0.044 Uiso 1 1 calc R .
C4B C 1.0288(18) 0.6621(14) 0.5029(2) 0.039(2) Uani 1 1 d . .
H4BA H 1.144856 0.740753 0.488673 0.047 Uiso 1 1 calc R .
H4BB H 0.993764 0.756724 0.516038 0.047 Uiso 1 1 calc R .
C5B C 1.1225(16) 0.5560(13) 0.5237(2) 0.0327(19) Uani 1 1 d . .
H5B H 1.164520 0.467391 0.509761 0.039 Uiso 1 1 calc R .
C6B C 1.3401(16) 0.7096(13) 0.5419(2) 0.038(2) Uani 1 1 d . .
H6BA H 1.414442 0.637006 0.552028 0.046 Uiso 1 1 calc R .
H6BB H 1.444077 0.796627 0.527112 0.046 Uiso 1 1 calc R .
C7B C 1.2952(16) 0.8378(13) 0.5664(2) 0.035(2) Uani 1 1 d . .
H7BA H 1.239699 0.923923 0.556132 0.043 Uiso 1 1 calc R .
H7BB H 1.437160 0.925734 0.578341 0.043 Uiso 1 1 calc R .
C8B C 1.1240(14) 0.7129(11) 0.5886(2) 0.0268(17) Uani 1 1 d . .
H8B H 1.189559 0.639420 0.600838 0.032 Uiso 1 1 calc R .
C9B C 0.9028(14) 0.5556(11) 0.57031(18) 0.0244(16) Uani 1 1 d . .
H9B H 0.840983 0.633921 0.558638 0.029 Uiso 1 1 calc R .
C10B C 0.9502(15) 0.4223(11) 0.54562(19) 0.0271(17) Uani 1 1 d . .
C11B C 0.7269(15) 0.4382(13) 0.5924(2) 0.0305(18) Uani 1 1 d . .
H11C H 0.776205 0.349495 0.603166 0.037 Uiso 1 1 calc R .
H11D H 0.585068 0.352712 0.580266 0.037 Uiso 1 1 calc R .
C12B C 0.6833(14) 0.5728(11) 0.61683(19) 0.0263(17) Uani 1 1 d . .
H12C H 0.577278 0.488122 0.631669 0.032 Uiso 1 1 calc R .
H12D H 0.611661 0.646132 0.606307 0.032 Uiso 1 1 calc R .
C13B C 0.8991(13) 0.7246(10) 0.63507(18) 0.0218(15) Uani 1 1 d . .
C14B C 1.0620(13) 0.8418(10) 0.61125(19) 0.0241(16) Uani 1 1 d . .
H14B H 0.981522 0.900077 0.598412 0.029 Uiso 1 1 calc R .
C15B C 1.2475(14) 1.0200(11) 0.6311(2) 0.0290(18) Uani 1 1 d . .
H15C H 1.356209 0.980323 0.641001 0.035 Uiso 1 1 calc R .
H15D H 1.328861 1.133682 0.618329 0.035 Uiso 1 1 calc R .
C16B C 1.1187(15) 1.0724(10) 0.6550(2) 0.0294(18) Uani 1 1 d . .
H16B H 1.109137 1.197886 0.650273 0.035 Uiso 1 1 calc R .
C17B C 0.8799(13) 0.8950(10) 0.65466(18) 0.0216(15) Uani 1 1 d . .
H17B H 0.769301 0.931692 0.644071 0.026 Uiso 1 1 calc R .
C18B C 0.9890(16) 0.6095(13) 0.65533(19) 0.0291(18) Uani 1 1 d . .
H18D H 1.039276 0.528551 0.641883 0.044 Uiso 1 1 calc GR .
H18E H 0.869605 0.522068 0.668021 0.044 Uiso 1 1 calc GR .
H18F H 1.115351 0.704562 0.668974 0.044 Uiso 1 1 calc GR .
C19B C 1.0368(17) 0.2858(12) 0.5607(2) 0.035(2) Uani 1 1 d . .
H19D H 1.156068 0.364568 0.576584 0.052 Uiso 1 1 calc GR .
H19E H 1.096203 0.226257 0.544736 0.052 Uiso 1 1 calc GR .
H19F H 0.913391 0.179490 0.570459 0.052 Uiso 1 1 calc GR .
C20B C 0.8325(13) 0.8722(11) 0.68914(19) 0.0245(16) Uani 1 1 d . .
H20B H 0.823193 0.740220 0.694429 0.029 Uiso 1 1 calc R .
C21B C 0.6055(15) 0.8735(14) 0.6960(2) 0.0316(18) Uani 1 1 d . .
H21D H 0.605897 0.996791 0.689245 0.047 Uiso 1 1 calc GR .
H21E H 0.583611 0.866746 0.718383 0.047 Uiso 1 1 calc GR .
H21F H 0.483367 0.757939 0.684650 0.047 Uiso 1 1 calc GR .
C22B C 1.0427(14) 1.0402(11) 0.70739(18) 0.0245(16) Uani 1 1 d . .
C23B C 1.0167(16) 1.2281(12) 0.7187(2) 0.0327(19) Uani 1 1 d . .
H23C H 0.966740 1.279158 0.700837 0.039 Uiso 1 1 calc R .
H23D H 0.900003 1.191909 0.734167 0.039 Uiso 1 1 calc R .
C24B C 1.2359(15) 1.3919(11) 0.7333(2) 0.0329(19) Uani 1 1 d . .
H24C H 1.207467 1.502483 0.742538 0.039 Uiso 1 1 calc R .
H24D H 1.343438 1.445315 0.716848 0.039 Uiso 1 1 calc R .
C25B C 1.3420(16) 1.3189(12) 0.7587(2) 0.035(2) Uani 1 1 d . .
H25C H 1.492047 1.425853 0.765589 0.042 Uiso 1 1 calc R .
H25D H 1.247449 1.286092 0.776892 0.042 Uiso 1 1 calc R .
C26B C 1.3634(15) 1.1344(12) 0.7459(2) 0.0307(18) Uani 1 1 d . .
H26C H 1.469869 1.170359 0.728981 0.037 Uiso 1 1 calc R .
H26D H 1.422503 1.081893 0.762548 0.037 Uiso 1 1 calc R .
C27B C 1.0126(13) 0.8412(10) 0.75188(18) 0.0226(15) Uani 1 1 d . .
C28B C 1.0086(16) 0.6644(15) 0.7951(2) 0.040(2) Uani 1 1 d . .
H28C H 0.953347 0.534241 0.782753 0.047 Uiso 1 1 calc R .
H28D H 0.877480 0.680783 0.802469 0.047 Uiso 1 1 calc R .
C29B C 1.1574(17) 0.6695(13) 0.8226(2) 0.037(2) Uani 1 1 d D .
C30B C 1.3721(19) 0.6875(15) 0.8185(2) 0.041(2) Uani 1 1 d . .
H30B H 1.428635 0.697780 0.798261 0.049 Uiso 1 1 calc R .
C31B C 1.502(2) 0.690(2) 0.8441(2) 0.053(3) Uani 1 1 d . .
H31B H 1.647451 0.699946 0.841225 0.064 Uiso 1 1 calc R .
C32B C 1.4275(18) 0.6793(13) 0.8730(2) 0.036(2) Uani 1 1 d . .
C33B C 1.2180(17) 0.6653(14) 0.8778(2) 0.038(2) Uani 1 1 d . .
H33B H 1.164767 0.659972 0.898135 0.046 Uiso 1 1 calc R .
C34B C 1.087(2) 0.6590(19) 0.8520(3) 0.051(3) Uani 1 1 d D .
H34B H 0.940510 0.646858 0.855039 0.061 Uiso 1 1 calc R .
C35B C 0.329(3) 0.415(2) 0.4323(5) 0.098(5) Uani 1 1 d . U
H35D H 0.318018 0.299500 0.443183 0.147 Uiso 1 1 calc GR .
H35E H 0.263583 0.370124 0.410977 0.147 Uiso 1 1 calc GR .
H35F H 0.247389 0.478471 0.443289 0.147 Uiso 1 1 calc GR .
C36B C 0.749(4) 0.491(2) 0.4023(4) 0.099(5) Uani 1 1 d . U
H36D H 0.908372 0.529867 0.406503 0.148 Uiso 1 1 calc GR .
H36E H 0.725736 0.530040 0.381654 0.148 Uiso 1 1 calc GR .
H36F H 0.663177 0.346153 0.402968 0.148 Uiso 1 1 calc GR .
C37B C 0.621(3) 0.8346(18) 0.4219(3) 0.066(3) Uani 1 1 d D U
C38B C 0.892(4) 1.000(3) 0.4234(4) 0.097(4) Uani 1 1 d D U
H38D H 0.950880 1.030542 0.445142 0.145 Uiso 1 1 calc GR .
H38E H 0.907508 1.122324 0.414438 0.145 Uiso 1 1 calc GR .
H38F H 0.976861 0.942575 0.411543 0.145 Uiso 1 1 calc GR .
C39B C 0.564(3) 0.845(2) 0.3893(3) 0.071(4) Uani 1 1 d . U
H39D H 0.664376 0.815655 0.375964 0.106 Uiso 1 1 calc GR .
H39E H 0.579591 0.979226 0.386125 0.106 Uiso 1 1 calc GR .
H39F H 0.408309 0.746642 0.384017 0.106 Uiso 1 1 calc GR .
C40B C 0.556(4) 0.936(2) 0.4463(4) 0.111(6) Uani 1 1 d . U
H40D H 0.392539 0.882359 0.445620 0.166 Uiso 1 1 calc GR .
H40E H 0.622692 1.079454 0.443318 0.166 Uiso 1 1 calc GR .
H40F H 0.609702 0.915609 0.466596 0.166 Uiso 1 1 calc GR .

loop_
_atom_site_aniso_label
_atom_site_aniso_U_11
_atom_site_aniso_U_22
_atom_site_aniso_U_33
_atom_site_aniso_U_23
_atom_site_aniso_U_13
_atom_site_aniso_U_12
Si1A 0.0254(12) 0.0219(10) 0.0323(11) 0.0031(8) 0.0010(9) 0.0114(9)
O1A 0.013(3) 0.046(4) 0.039(3) 0.003(3) 0.005(2) 0.009(3)
O2A 0.027(3) 0.022(2) 0.030(3) 0.006(2) 0.004(2) 0.018(2)
O3A 0.040(4) 0.041(3) 0.043(3) 0.018(3) 0.017(3) 0.033(3)
O4A 0.030(3) 0.026(3) 0.035(3) 0.009(2) 0.013(2) 0.018(2)
O5A 0.033(5) 0.167(11) 0.056(5) 0.001(6) 0.005(4) 0.048(6)
O6A 0.048(5) 0.058(4) 0.029(3) 0.004(3) 0.007(3) 0.004(4)
N1A 0.025(4) 0.026(3) 0.033(3) 0.008(3) 0.009(3) 0.017(3)
N2A 0.026(5) 0.090(7) 0.024(4) -0.001(4) 0.010(3) 0.008(4)
C1A 0.031(5) 0.025(4) 0.031(4) 0.004(3) 0.001(3) 0.016(3)
C2A 0.020(4) 0.025(4) 0.036(4) 0.002(3) 0.004(3) 0.013(3)
C3A 0.024(4) 0.016(3) 0.032(4) 0.006(3) 0.004(3) 0.005(3)
C4A 0.025(4) 0.021(3) 0.032(4) 0.009(3) 0.002(3) 0.011(3)
C5A 0.014(4) 0.023(4) 0.033(4) 0.007(3) 0.002(3) 0.006(3)
C6A 0.023(4) 0.029(4) 0.036(4) 0.006(3) -0.001(3) 0.010(3)
C7A 0.027(4) 0.025(4) 0.031(4) 0.005(3) 0.006(3) 0.016(3)
C8A 0.014(4) 0.015(3) 0.034(4) 0.006(3) 0.007(3) 0.008(3)
C9A 0.023(4) 0.015(3) 0.032(4) 0.008(3) 0.003(3) 0.012(3)
C10A 0.023(4) 0.015(3) 0.036(4) 0.007(3) 0.005(3) 0.007(3)
C11A 0.034(5) 0.019(3) 0.035(4) 0.005(3) 0.002(4) 0.015(3)
C12A 0.024(4) 0.022(3) 0.034(4) 0.005(3) 0.003(3) 0.016(3)
C13A 0.012(4) 0.012(3) 0.033(4) 0.007(3) 0.007(3) 0.006(3)
C14A 0.022(4) 0.013(3) 0.033(4) 0.009(3) 0.004(3) 0.009(3)
C15A 0.036(5) 0.021(4) 0.034(4) 0.004(3) -0.001(4) 0.019(3)
C16A 0.030(5) 0.017(3) 0.033(4) 0.007(3) 0.004(3) 0.008(3)
C17A 0.008(3) 0.016(3) 0.038(4) 0.007(3) 0.009(3) 0.003(3)
C18A 0.022(4) 0.025(4) 0.037(4) 0.009(3) 0.004(3) 0.012(3)
C19A 0.030(5) 0.030(4) 0.042(5) 0.008(3) 0.004(4) 0.011(4)
C20A 0.012(4) 0.018(3) 0.039(4) 0.005(3) 0.007(3) 0.006(3)
C21A 0.018(4) 0.036(4) 0.035(4) 0.007(3) 0.002(3) 0.015(3)
C22A 0.026(4) 0.023(4) 0.028(4) 0.008(3) 0.007(3) 0.014(3)
C23A 0.025(5) 0.020(4) 0.041(4) 0.007(3) 0.005(4) 0.008(3)
C24A 0.025(5) 0.021(4) 0.047(5) 0.003(3) 0.004(4) 0.013(3)
C25A 0.033(5) 0.027(4) 0.036(4) -0.002(3) -0.001(4) 0.020(4)
C26A 0.030(5) 0.022(4) 0.038(4) 0.008(3) 0.010(3) 0.019(3)
C27A 0.018(4) 0.028(4) 0.030(4) 0.005(3) 0.007(3) 0.010(3)
C28A 0.049(6) 0.043(5) 0.041(5) 0.016(4) 0.019(4) 0.037(5)
C29A 0.047(6) 0.024(4) 0.037(5) 0.012(3) 0.014(4) 0.017(4)
C30A 0.033(6) 0.047(5) 0.032(4) 0.001(4) 0.001(4) 0.009(4)
C31A 0.022(5) 0.120(11) 0.025(5) -0.002(5) 0.005(4) 0.020(6)
C32A 0.018(4) 0.030(4) 0.037(5) 0.001(3) 0.012(3) -0.003(3)
C33A 0.048(6) 0.046(5) 0.033(4) 0.012(4) 0.010(4) 0.031(5)
C34A 0.047(7) 0.086(8) 0.044(6) 0.024(5) 0.021(5) 0.050(7)
C35A 0.017(4) 0.034(4) 0.045(5) 0.007(3) -0.002(4) 0.013(3)
C36A 0.044(6) 0.032(4) 0.035(4) -0.001(3) 0.001(4) 0.021(4)
C37A 0.029(5) 0.028(4) 0.041(5) -0.002(3) -0.002(4) 0.014(4)
C38A 0.025(5) 0.026(4) 0.067(6) 0.001(4) -0.001(4) 0.010(4)
C39A 0.043(6) 0.032(5) 0.054(6) 0.008(4) 0.002(5) 0.018(4)
C40A 0.049(7) 0.026(4) 0.062(6) -0.003(4) 0.005(5) 0.021(4)
Si1B 0.121(3) 0.0479(16) 0.0356(14) -0.0072(11) -0.0182(16) 0.0625(19)
O1B 0.102(7) 0.062(5) 0.042(4) 0.013(3) 0.015(4) 0.067(5)
O2B 0.023(3) 0.028(3) 0.033(3) 0.007(2) 0.005(2) 0.005(2)
O3B 0.021(3) 0.042(3) 0.043(3) 0.018(3) 0.003(3) 0.009(3)
O4B 0.022(3) 0.025(3) 0.038(3) 0.009(2) 0.001(2) 0.004(2)
O5B 0.072(7) 0.189(11) 0.045(5) 0.006(6) 0.000(4) 0.101(8)
O6B 0.086(6) 0.065(5) 0.027(3) 0.004(3) -0.002(3) 0.054(5)
N1B 0.015(3) 0.018(3) 0.040(4) 0.007(3) -0.001(3) 0.003(3)
N2B 0.077(7) 0.071(6) 0.029(4) -0.005(4) -0.008(4) 0.058(6)
C1B 0.029(5) 0.035(4) 0.033(4) 0.008(3) 0.008(4) 0.016(4)
C2B 0.027(5) 0.042(5) 0.032(4) 0.005(3) 0.005(3) 0.018(4)
C3B 0.053(6) 0.045(5) 0.030(4) 0.011(4) 0.010(4) 0.036(5)
C4B 0.049(6) 0.037(5) 0.034(4) 0.015(4) 0.017(4) 0.020(4)
C5B 0.031(5) 0.034(4) 0.040(5) 0.010(3) 0.012(4) 0.020(4)
C6B 0.025(5) 0.030(4) 0.057(6) 0.004(4) 0.014(4) 0.009(4)
C7B 0.027(5) 0.027(4) 0.049(5) 0.007(3) 0.010(4) 0.008(4)
C8B 0.023(4) 0.018(3) 0.041(4) 0.011(3) 0.008(3) 0.009(3)
C9B 0.022(4) 0.018(3) 0.031(4) 0.009(3) 0.004(3) 0.007(3)
C10B 0.029(5) 0.018(3) 0.036(4) 0.008(3) 0.006(3) 0.011(3)
C11B 0.021(4) 0.033(4) 0.033(4) 0.012(3) 0.010(3) 0.007(3)
C12B 0.018(4) 0.020(3) 0.037(4) 0.010(3) 0.002(3) 0.004(3)
C13B 0.016(4) 0.011(3) 0.035(4) 0.010(3) 0.004(3) 0.001(3)
C14B 0.018(4) 0.011(3) 0.041(4) 0.009(3) 0.000(3) 0.004(3)
C15B 0.019(4) 0.013(3) 0.040(4) 0.005(3) 0.002(3) -0.006(3)
C16B 0.032(5) 0.011(3) 0.041(4) 0.009(3) 0.006(4) 0.004(3)
C17B 0.022(4) 0.019(3) 0.030(4) 0.007(3) 0.004(3) 0.014(3)
C18B 0.033(5) 0.034(4) 0.032(4) 0.012(3) 0.011(3) 0.024(4)
C19B 0.040(6) 0.020(4) 0.046(5) 0.007(3) -0.001(4) 0.014(4)
C20B 0.016(4) 0.017(3) 0.037(4) 0.005(3) 0.002(3) 0.004(3)
C21B 0.026(5) 0.042(5) 0.038(4) 0.007(4) 0.005(4) 0.026(4)
C22B 0.018(4) 0.019(3) 0.033(4) 0.009(3) 0.008(3) 0.004(3)
C23B 0.031(5) 0.025(4) 0.042(5) 0.006(3) 0.005(4) 0.012(4)
C24B 0.023(5) 0.016(3) 0.054(5) 0.003(3) 0.010(4) 0.004(3)
C25B 0.033(5) 0.024(4) 0.039(5) 0.001(3) 0.008(4) 0.004(4)
C26B 0.023(5) 0.027(4) 0.038(4) 0.005(3) 0.000(3) 0.007(3)
C27B 0.016(4) 0.018(3) 0.035(4) 0.005(3) 0.003(3) 0.008(3)
C28B 0.026(5) 0.047(5) 0.037(5) 0.017(4) 0.002(4) 0.007(4)
C29B 0.039(6) 0.025(4) 0.036(5) 0.010(3) -0.002(4) 0.004(4)
C30B 0.053(7) 0.050(5) 0.031(4) -0.001(4) -0.001(4) 0.033(5)
C31B 0.068(8) 0.088(9) 0.034(5) 0.001(5) 0.002(5) 0.063(7)
C32B 0.055(6) 0.036(5) 0.030(4) 0.001(3) -0.005(4) 0.030(4)
C33B 0.039(6) 0.038(5) 0.029(4) 0.011(3) 0.004(4) 0.008(4)
C34B 0.036(6) 0.071(7) 0.042(5) 0.017(5) 0.003(4) 0.020(5)
C35B 0.115(10) 0.067(8) 0.123(12) 0.003(8) -0.033(9) 0.053(7)
C36B 0.174(12) 0.074(8) 0.085(9) 0.000(6) 0.013(8) 0.088(8)
C37B 0.121(9) 0.047(5) 0.053(6) 0.000(4) -0.004(6) 0.057(5)
C38B 0.143(11) 0.074(9) 0.083(10) 0.001(7) -0.007(8) 0.058(8)
C39B 0.098(10) 0.097(9) 0.056(6) 0.032(6) 0.029(6) 0.074(8)
C40B 0.231(17) 0.078(9) 0.074(8) 0.035(7) 0.065(11) 0.109(11)

loop_
_atom_type_symbol
_atom_type_description
_atom_type_scat_dispersion_real
_atom_type_scat_dispersion_imag
_atom_type_scat_source
C C 0.0181 0.0091 'International Tables Vol C Tables 4.2.6.8 and 6.1.1.4'
H H 0.0000 0.0000 'International Tables Vol C Tables 4.2.6.8 and 6.1.1.4'
N N 0.0311 0.0180 'International Tables Vol C Tables 4.2.6.8 and 6.1.1.4'
O O 0.0492 0.0322 'International Tables Vol C Tables 4.2.6.8 and 6.1.1.4'
Si Si 0.2541 0.3302 'International Tables Vol C Tables 4.2.6.8 and 6.1.1.4'

loop_
_geom_angle_atom_site_label_1
_geom_angle_atom_site_label_2
_geom_angle_atom_site_label_3
_geom_angle
O1A Si1A C35A 111.5(4)
O1A Si1A C36A 109.4(4)
O1A Si1A C37A 105.9(4)
C35A Si1A C37A 109.9(4)
C36A Si1A C35A 108.2(4)
C36A Si1A C37A 111.9(5)
C3A O1A Si1A 127.0(5)
C16A O2A C22A 110.7(6)
C27A O4A C28A 114.4(6)
C22A N1A C26A 112.2(6)
C27A N1A C22A 122.8(7)
C27A N1A C26A 119.6(7)
O5A N2A C32A 116.2(9)
O6A N2A O5A 123.9(9)
O6A N2A C32A 119.9(10)
H1AA C1A H1AB 107.7
C2A C1A H1AA 108.8
C2A C1A H1AB 108.8
C2A C1A C10A 113.9(6)
C10A C1A H1AA 108.8
C10A C1A H1AB 108.8
C1A C2A H2AA 109.5
C1A C2A H2AB 109.5
C1A C2A C3A 110.8(7)
H2AA C2A H2AB 108.1
C3A C2A H2AA 109.5
C3A C2A H2AB 109.5
O1A C3A C2A 110.4(7)
O1A C3A H3A 108.6
O1A C3A C4A 109.9(6)
C2A C3A H3A 108.6
C2A C3A C4A 110.6(6)
C4A C3A H3A 108.6
C3A C4A H4AA 109.1
C3A C4A H4AB 109.1
H4AA C4A H4AB 107.9
C5A C4A C3A 112.4(6)
C5A C4A H4AA 109.1
C5A C4A H4AB 109.1
C4A C5A H5A 107.4
C4A C5A C6A 110.5(6)
C4A C5A C10A 112.2(7)
C6A C5A H5A 107.4
C6A C5A C10A 111.8(7)
C10A C5A H5A 107.4
C5A C6A H6AA 109.2
C5A C6A H6AB 109.2
C5A C6A C7A 112.2(7)
H6AA C6A H6AB 107.9
C7A C6A H6AA 109.2
C7A C6A H6AB 109.2
C6A C7A H7AA 109.2
C6A C7A H7AB 109.2
H7AA C7A H7AB 107.9
C8A C7A C6A 112.1(6)
C8A C7A H7AA 109.2
C8A C7A H7AB 109.2
C7A C8A H8A 108.2
C7A C8A C9A 111.5(6)
C7A C8A C14A 111.9(6)
C9A C8A H8A 108.2
C14A C8A H8A 108.2
C14A C8A C9A 108.7(6)
C8A C9A H9A 106.0
C8A C9A C10A 112.1(6)
C10A C9A H9A 106.0
C11A C9A C8A 111.4(6)
C11A C9A H9A 106.0
C11A C9A C10A 114.6(6)
C1A C10A C9A 112.2(7)
C5A C10A C1A 108.0(6)
C5A C10A C9A 110.2(6)
C5A C10A C19A 109.4(7)
C19A C10A C1A 105.5(6)
C19A C10A C9A 111.4(7)
C9A C11A H11A 108.9
C9A C11A H11B 108.9
C9A C11A C12A 113.5(6)
H11A C11A H11B 107.7
C12A C11A H11A 108.9
C12A C11A H11B 108.9
C11A C12A H12A 109.2
C11A C12A H12B 109.2
H12A C12A H12B 107.9
C13A C12A C11A 112.0(6)
C13A C12A H12A 109.2
C13A C12A H12B 109.2
C12A C13A C14A 107.5(6)
C12A C13A C17A 115.7(6)
C12A C13A C18A 109.4(6)
C14A C13A C17A 101.7(5)
C18A C13A C14A 111.6(6)
C18A C13A C17A 110.8(6)
C8A C14A C13A 114.4(6)
C8A C14A H14A 105.5
C13A C14A H14A 105.5
C15A C14A C8A 120.9(7)
C15A C14A C13A 103.8(6)
C15A C14A H14A 105.5
C14A C15A H15A 110.8
C14A C15A H15B 110.8
C14A C15A C16A 104.5(6)
H15A C15A H15B 108.9
C16A C15A H15A 110.8
C16A C15A H15B 110.8
O2A C16A C15A 112.4(7)
O2A C16A H16A 111.0
O2A C16A C17A 104.7(6)
C15A C16A H16A 111.0
C15A C16A C17A 106.6(6)
C17A C16A H16A 111.0
C13A C17A C16A 104.2(6)
C13A C17A H17A 109.0
C16A C17A H17A 109.0
C20A C17A C13A 120.5(6)
C20A C17A C16A 104.4(6)
C20A C17A H17A 109.0
C13A C18A H18A 109.5
C13A C18A H18B 109.5
C13A C18A H18C 109.5
H18A C18A H18B 109.5
H18A C18A H18C 109.5
H18B C18A H18C 109.5
C10A C19A H19A 109.5
C10A C19A H19B 109.5
C10A C19A H19C 109.5
H19A C19A H19B 109.5
H19A C19A H19C 109.5
H19B C19A H19C 109.5
C17A C20A H20A 108.1
C17A C20A C21A 112.2(7)
C17A C20A C22A 105.2(6)
C21A C20A H20A 108.1
C21A C20A C22A 115.0(7)
C22A C20A H20A 108.1
C20A C21A H21A 109.5
C20A C21A H21B 109.5
C20A C21A H21C 109.5
H21A C21A H21B 109.5
H21A C21A H21C 109.5
H21B C21A H21C 109.5
O2A C22A N1A 103.6(6)
O2A C22A C20A 103.7(6)
O2A C22A C23A 110.9(6)
N1A C22A C20A 114.9(6)
N1A C22A C23A 108.1(6)
C23A C22A C20A 115.0(7)
C22A C23A H23A 109.2
C22A C23A H23B 109.2
C22A C23A C24A 112.1(7)
H23A C23A H23B 107.9
C24A C23A H23A 109.2
C24A C23A H23B 109.2
C23A C24A H24A 109.6
C23A C24A H24B 109.6
H24A C24A H24B 108.2
C25A C24A C23A 110.1(6)
C25A C24A H24A 109.6
C25A C24A H24B 109.6
C24A C25A H25A 109.7
C24A C25A H25B 109.7
C24A C25A C26A 109.9(7)
H25A C25A H25B 108.2
C26A C25A H25A 109.7
C26A C25A H25B 109.7
N1A C26A C25A 109.5(7)
N1A C26A H26A 109.8
N1A C26A H26B 109.8
C25A C26A H26A 109.8
C25A C26A H26B 109.8
H26A C26A H26B 108.2
O3A C27A O4A 119.4(7)
O3A C27A N1A 128.5(8)
N1A C27A O4A 112.1(7)
O4A C28A H28A 110.0
O4A C28A H28B 110.0
O4A C28A C29A 108.4(7)
H28A C28A H28B 108.4
C29A C28A H28A 110.0
C29A C28A H28B 110.0
C30A C29A C28A 119.7(8)
C30A C29A C34A 120.0(9)
C34A C29A C28A 120.3(9)
C29A C30A H30A 120.7
C29A C30A C31A 118.5(9)
C31A C30A H30A 120.7
C30A C31A H31A 119.8
C32A C31A C30A 120.4(11)
C32A C31A H31A 119.8
C31A C32A N2A 121.1(9)
C31A C32A C33A 123.1(9)
C33A C32A N2A 115.8(8)
C32A C33A H33A 122.0
C32A C33A C34A 116.0(9)
C34A C33A H33A 122.0
C29A C34A C33A 122.0(10)
C29A C34A H34A 119.0
C33A C34A H34A 119.0
Si1A C35A H35A 109.5
Si1A C35A H35B 109.5
Si1A C35A H35C 109.5
H35A C35A H35B 109.5
H35A C35A H35C 109.5
H35B C35A H35C 109.5
Si1A C36A H36A 109.5
Si1A C36A H36B 109.5
Si1A C36A H36C 109.5
H36A C36A H36B 109.5
H36A C36A H36C 109.5
H36B C36A H36C 109.5
C38A C37A Si1A 109.8(6)
C39A C37A Si1A 109.2(6)
C39A C37A C38A 109.6(9)
C39A C37A C40A 109.3(8)
C40A C37A Si1A 110.7(7)
C40A C37A C38A 108.2(8)
C37A C38A H38A 109.5
C37A C38A H38B 109.5
C37A C38A H38C 109.5
H38A C38A H38B 109.5
H38A C38A H38C 109.5
H38B C38A H38C 109.5
C37A C39A H39A 109.5
C37A C39A H39B 109.5
C37A C39A H39C 109.5
H39A C39A H39B 109.5
H39A C39A H39C 109.5
H39B C39A H39C 109.5
C37A C40A H40A 109.5
C37A C40A H40B 109.5
C37A C40A H40C 109.5
H40A C40A H40B 109.5
H40A C40A H40C 109.5
H40B C40A H40C 109.5
O1B Si1B C35B 101.0(7)
O1B Si1B C36B 120.7(7)
O1B Si1B C37B 109.2(5)
C36B Si1B C35B 101.1(9)
C36B Si1B C37B 120.1(7)
C37B Si1B C35B 99.6(7)
C3B O1B Si1B 131.2(6)
C16B O2B C22B 109.2(6)
C27B O4B C28B 114.5(7)
C22B N1B C26B 113.5(6)
C27B N1B C22B 122.2(7)
C27B N1B C26B 119.2(7)
O5B N2B C32B 117.5(9)
O6B N2B O5B 122.6(9)
O6B N2B C32B 119.9(10)
H1BA C1B H1BB 107.6
C2B C1B H1BA 108.7
C2B C1B H1BB 108.7
C2B C1B C10B 114.4(7)
C10B C1B H1BA 108.7
C10B C1B H1BB 108.7
C1B C2B H2BA 109.6
C1B C2B H2BB 109.6
H2BA C2B H2BB 108.2
C3B C2B C1B 110.1(8)
C3B C2B H2BA 109.6
C3B C2B H2BB 109.6
O1B C3B C2B 110.7(8)
O1B C3B H3B 109.4
O1B C3B C4B 108.1(8)
C2B C3B H3B 109.4
C2B C3B C4B 109.9(7)
C4B C3B H3B 109.4
C3B C4B H4BA 109.0
C3B C4B H4BB 109.0
H4BA C4B H4BB 107.8
C5B C4B C3B 113.0(8)
C5B C4B H4BA 109.0
C5B C4B H4BB 109.0
C4B C5B H5B 107.3
C4B C5B C6B 110.3(8)
C4B C5B C10B 112.7(8)
C6B C5B H5B 107.3
C10B C5B H5B 107.3
C10B C5B C6B 111.5(7)
C5B C6B H6BA 109.1
C5B C6B H6BB 109.1
H6BA C6B H6BB 107.8
C7B C6B C5B 112.5(8)
C7B C6B H6BA 109.1
C7B C6B H6BB 109.1
C6B C7B H7BA 109.2
C6B C7B H7BB 109.2
C6B C7B C8B 111.9(7)
H7BA C7B H7BB 107.9
C8B C7B H7BA 109.2
C8B C7B H7BB 109.2
C7B C8B H8B 108.6
C7B C8B C9B 111.0(7)
C7B C8B C14B 111.7(6)
C9B C8B H8B 108.6
C14B C8B H8B 108.6
C14B C8B C9B 108.3(7)
C8B C9B H9B 106.5
C10B C9B C8B 112.1(7)
C10B C9B H9B 106.5
C11B C9B C8B 111.2(7)
C11B C9B H9B 106.5
C11B C9B C10B 113.5(6)
C5B C10B C1B 106.6(7)
C5B C10B C9B 109.2(6)
C5B C10B C19B 110.0(8)
C9B C10B C1B 112.7(7)
C19B C10B C1B 106.4(6)
C19B C10B C9B 111.8(7)
C9B C11B H11C 109.0
C9B C11B H11D 109.0
C9B C11B C12B 112.8(7)
H11C C11B H11D 107.8
C12B C11B H11C 109.0
C12B C11B H11D 109.0
C11B C12B H12C 109.0
C11B C12B H12D 109.0
C11B C12B C13B 112.8(7)
H12C C12B H12D 107.8
C13B C12B H12C 109.0
C13B C12B H12D 109.0
C12B C13B C18B 108.5(6)
C14B C13B C12B 107.1(6)
C14B C13B C17B 100.8(6)
C14B C13B C18B 113.2(7)
C17B C13B C12B 116.1(7)
C17B C13B C18B 111.0(6)
C8B C14B H14B 106.1
C8B C14B C15B 120.3(7)
C13B C14B C8B 113.7(6)
C13B C14B H14B 106.1
C13B C14B C15B 103.6(6)
C15B C14B H14B 106.1
C14B C15B H15C 111.1
C14B C15B H15D 111.1
H15C C15B H15D 109.1
C16B C15B C14B 103.1(7)
C16B C15B H15C 111.1
C16B C15B H15D 111.1
O2B C16B C15B 111.7(7)
O2B C16B H16B 110.4
O2B C16B C17B 106.0(6)
C15B C16B H16B 110.4
C15B C16B C17B 107.9(6)
C17B C16B H16B 110.4
C13B C17B C16B 104.2(6)
C13B C17B H17B 109.7
C16B C17B H17B 109.7
C20B C17B C13B 119.4(6)
C20B C17B C16B 103.7(6)
C20B C17B H17B 109.7
C13B C18B H18D 109.5
C13B C18B H18E 109.5
C13B C18B H18F 109.5
H18D C18B H18E 109.5
H18D C18B H18F 109.5
H18E C18B H18F 109.5
C10B C19B H19D 109.5
C10B C19B H19E 109.5
C10B C19B H19F 109.5
H19D C19B H19E 109.5
H19D C19B H19F 109.5
H19E C19B H19F 109.5
C17B C20B H20B 108.0
C17B C20B C21B 111.2(6)
C17B C20B C22B 105.8(6)
C21B C20B H20B 108.0
C21B C20B C22B 115.5(7)
C22B C20B H20B 108.0
C20B C21B H21D 109.5
C20B C21B H21E 109.5
C20B C21B H21F 109.5
H21D C21B H21E 109.5
H21D C21B H21F 109.5
H21E C21B H21F 109.5
O2B C22B N1B 102.0(6)
O2B C22B C20B 104.1(6)
O2B C22B C23B 109.6(6)
N1B C22B C20B 116.3(6)
N1B C22B C23B 108.6(7)
C23B C22B C20B 115.2(7)
C22B C23B H23C 109.3
C22B C23B H23D 109.3
H23C C23B H23D 107.9
C24B C23B C22B 111.7(7)
C24B C23B H23C 109.3
C24B C23B H23D 109.3
C23B C24B H24C 109.0
C23B C24B H24D 109.0
C23B C24B C25B 113.1(7)
H24C C24B H24D 107.8
C25B C24B H24C 109.0
C25B C24B H24D 109.0
C24B C25B H25C 109.7
C24B C25B H25D 109.7
H25C C25B H25D 108.2
C26B C25B C24B 109.6(7)
C26B C25B H25C 109.7
C26B C25B H25D 109.7
N1B C26B C25B 109.7(7)
N1B C26B H26C 109.7
N1B C26B H26D 109.7
C25B C26B H26C 109.7
C25B C26B H26D 109.7
H26C C26B H26D 108.2
O3B C27B O4B 120.5(7)
O3B C27B N1B 126.9(7)
N1B C27B O4B 112.6(7)
O4B C28B H28C 109.9
O4B C28B H28D 109.9
O4B C28B C29B 108.8(7)
H28C C28B H28D 108.3
C29B C28B H28C 109.9
C29B C28B H28D 109.9
C30B C29B C28B 120.9(9)
C34B C29B C28B 121.2(10)
C34B C29B C30B 117.9(9)
C29B C30B H30B 120.4
C31B C30B C29B 119.2(10)
C31B C30B H30B 120.4
C30B C31B H31B 119.2
C32B C31B C30B 121.7(11)
C32B C31B H31B 119.2
C31B C32B N2B 121.8(10)
C31B C32B C33B 120.4(9)
C33B C32B N2B 117.9(9)
C32B C33B H33B 121.1
C32B C33B C34B 117.8(9)
C34B C33B H33B 121.1
C29B C34B C33B 123.1(11)
C29B C34B H34B 118.5
C33B C34B H34B 118.5
Si1B C35B H35D 109.5
Si1B C35B H35E 109.5
Si1B C35B H35F 109.5
H35D C35B H35E 109.5
H35D C35B H35F 109.5
H35E C35B H35F 109.5
Si1B C36B H36D 109.5
Si1B C36B H36E 109.5
Si1B C36B H36F 109.5
H36D C36B H36E 109.5
H36D C36B H36F 109.5
H36E C36B H36F 109.5
C38B C37B Si1B 98.6(10)
C39B C37B Si1B 115.9(9)
C39B C37B C38B 98.9(12)
C40B C37B Si1B 118.4(9)
C40B C37B C38B 96.2(14)
C40B C37B C39B 120.1(12)
C37B C38B H38D 109.5
C37B C38B H38E 109.5
C37B C38B H38F 109.5
H38D C38B H38E 109.5
H38D C38B H38F 109.5
H38E C38B H38F 109.5
C37B C39B H39D 109.5
C37B C39B H39E 109.5
C37B C39B H39F 109.5
H39D C39B H39E 109.5
H39D C39B H39F 109.5
H39E C39B H39F 109.5
C37B C40B H40D 109.5
C37B C40B H40E 109.5
C37B C40B H40F 109.5
H40D C40B H40E 109.5
H40D C40B H40F 109.5
H40E C40B H40F 109.5

loop_
_geom_bond_atom_site_label_1
_geom_bond_atom_site_label_2
_geom_bond_distance
Si1A O1A 1.629(7)
Si1A C35A 1.881(9)
Si1A C36A 1.859(9)
Si1A C37A 1.889(9)
O1A C3A 1.417(10)
O2A C16A 1.403(10)
O2A C22A 1.432(9)
O3A C27A 1.224(10)
O4A C27A 1.362(10)
O4A C28A 1.416(10)
O5A N2A 1.248(14)
O6A N2A 1.200(11)
N1A C22A 1.453(10)
N1A C26A 1.483(9)
N1A C27A 1.319(10)
N2A C32A 1.470(12)
C1A H1AA 0.9900
C1A H1AB 0.9900
C1A C2A 1.498(12)
C1A C10A 1.553(11)
C2A H2AA 0.9900
C2A H2AB 0.9900
C2A C3A 1.500(10)
C3A H3A 1.0000
C3A C4A 1.523(11)
C4A H4AA 0.9900
C4A H4AB 0.9900
C4A C5A 1.511(11)
C5A H5A 1.0000
C5A C6A 1.531(12)
C5A C10A 1.540(10)
C6A H6AA 0.9900
C6A H6AB 0.9900
C6A C7A 1.539(11)
C7A H7AA 0.9900
C7A H7AB 0.9900
C7A C8A 1.522(10)
C8A H8A 1.0000
C8A C9A 1.550(10)
C8A C14A 1.524(10)
C9A H9A 1.0000
C9A C10A 1.566(11)
C9A C11A 1.532(9)
C10A C19A 1.549(12)
C11A H11A 0.9900
C11A H11B 0.9900
C11A C12A 1.550(11)
C12A H12A 0.9900
C12A H12B 0.9900
C12A C13A 1.516(10)
C13A C14A 1.543(9)
C13A C17A 1.551(10)
C13A C18A 1.527(11)
C14A H14A 1.0000
C14A C15A 1.517(10)
C15A H15A 0.9900
C15A H15B 0.9900
C15A C16A 1.534(11)
C16A H16A 1.0000
C16A C17A 1.572(10)
C17A H17A 1.0000
C17A C20A 1.531(11)
C18A H18A 0.9800
C18A H18B 0.9800
C18A H18C 0.9800
C19A H19A 0.9800
C19A H19B 0.9800
C19A H19C 0.9800
C20A H20A 1.0000
C20A C21A 1.541(11)
C20A C22A 1.567(10)
C21A H21A 0.9800
C21A H21B 0.9800
C21A H21C 0.9800
C22A C23A 1.524(11)
C23A H23A 0.9900
C23A H23B 0.9900
C23A C24A 1.542(11)
C24A H24A 0.9900
C24A H24B 0.9900
C24A C25A 1.501(12)
C25A H25A 0.9900
C25A H25B 0.9900
C25A C26A 1.519(12)
C26A H26A 0.9900
C26A H26B 0.9900
C28A H28A 0.9900
C28A H28B 0.9900
C28A C29A 1.492(13)
C29A C30A 1.367(15)
C29A C34A 1.369(14)
C30A H30A 0.9500
C30A C31A 1.375(14)
C31A H31A 0.9500
C31A C32A 1.352(14)
C32A C33A 1.358(14)
C33A H33A 0.9500
C33A C34A 1.392(14)
C34A H34A 0.9500
C35A H35A 0.9800
C35A H35B 0.9800
C35A H35C 0.9800
C36A H36A 0.9800
C36A H36B 0.9800
C36A H36C 0.9800
C37A C38A 1.549(13)
C37A C39A 1.514(13)
C37A C40A 1.534(13)
C38A H38A 0.9800
C38A H38B 0.9800
C38A H38C 0.9800
C39A H39A 0.9800
C39A H39B 0.9800
C39A H39C 0.9800
C40A H40A 0.9800
C40A H40B 0.9800
C40A H40C 0.9800
Si1B O1B 1.572(8)
Si1B C35B 2.02(2)
Si1B C36B 1.774(15)
Si1B C37B 1.824(11)
O1B C3B 1.440(10)
O2B C16B 1.424(10)
O2B C22B 1.429(10)
O3B C27B 1.230(10)
O4B C27B 1.370(9)
O4B C28B 1.408(10)
O5B N2B 1.232(13)
O6B N2B 1.211(12)
N1B C22B 1.476(10)
N1B C26B 1.494(10)
N1B C27B 1.321(10)
N2B C32B 1.464(11)
C1B H1BA 0.9900
C1B H1BB 0.9900
C1B C2B 1.524(12)
C1B C10B 1.569(12)
C2B H2BA 0.9900
C2B H2BB 0.9900
C2B C3B 1.497(13)
C3B H3B 1.0000
C3B C4B 1.538(15)
C4B H4BA 0.9900
C4B H4BB 0.9900
C4B C5B 1.518(12)
C5B H5B 1.0000
C5B C6B 1.553(13)
C5B C10B 1.535(12)
C6B H6BA 0.9900
C6B H6BB 0.9900
C6B C7B 1.507(13)
C7B H7BA 0.9900
C7B H7BB 0.9900
C7B C8B 1.517(12)
C8B H8B 1.0000
C8B C9B 1.577(11)
C8B C14B 1.519(11)
C9B H9B 1.0000
C9B C10B 1.547(11)
C9B C11B 1.512(11)
C10B C19B 1.540(11)
C11B H11C 0.9900
C11B H11D 0.9900
C11B C12B 1.535(12)
C12B H12C 0.9900
C12B H12D 0.9900
C12B C13B 1.542(11)
C13B C14B 1.520(11)
C13B C17B 1.541(10)
C13B C18B 1.540(10)
C14B H14B 1.0000
C14B C15B 1.551(10)
C15B H15C 0.9900
C15B H15D 0.9900
C15B C16B 1.496(13)
C16B H16B 1.0000
C16B C17B 1.557(11)
C17B H17B 1.0000
C17B C20B 1.529(11)
C18B H18D 0.9800
C18B H18E 0.9800
C18B H18F 0.9800
C19B H19D 0.9800
C19B H19E 0.9800
C19B H19F 0.9800
C20B H20B 1.0000
C20B C21B 1.549(12)
C20B C22B 1.562(11)
C21B H21D 0.9800
C21B H21E 0.9800
C21B H21F 0.9800
C22B C23B 1.543(11)
C23B H23C 0.9900
C23B H23D 0.9900
C23B C24B 1.523(12)
C24B H24C 0.9900
C24B H24D 0.9900
C24B C25B 1.535(13)
C25B H25C 0.9900
C25B H25D 0.9900
C25B C26B 1.522(12)
C26B H26C 0.9900
C26B H26D 0.9900
C28B H28C 0.9900
C28B H28D 0.9900
C28B C29B 1.513(12)
C29B C30B 1.391(15)
C29B C34B 1.357(14)
C30B H30B 0.9500
C30B C31B 1.378(14)
C31B H31B 0.9500
C31B C32B 1.345(14)
C32B C33B 1.372(15)
C33B H33B 0.9500
C33B C34B 1.381(14)
C34B H34B 0.9500
C35B H35D 0.9800
C35B H35E 0.9800
C35B H35F 0.9800
C36B H36D 0.9800
C36B H36E 0.9800
C36B H36F 0.9800
C37B C38B 1.67(3)
C37B C39B 1.463(17)
C37B C40B 1.444(18)
C38B H38D 0.9800
C38B H38E 0.9800
C38B H38F 0.9800
C39B H39D 0.9800
C39B H39E 0.9800
C39B H39F 0.9800
C40B H40D 0.9800
C40B H40E 0.9800
C40B H40F 0.9800

loop_
_geom_torsion_atom_site_label_1
_geom_torsion_atom_site_label_2
_geom_torsion_atom_site_label_3
_geom_torsion_atom_site_label_4
_geom_torsion
Si1A O1A C3A C2A -144.7(6)
Si1A O1A C3A C4A 93.0(8)
O1A Si1A C37A C38A -63.9(7)
O1A Si1A C37A C39A 175.8(6)
O1A Si1A C37A C40A 55.5(7)
O1A C3A C4A C5A 178.1(6)
O2A C16A C17A C13A -108.2(7)
O2A C16A C17A C20A 19.1(8)
O2A C22A C23A C24A -57.0(9)
O4A C28A C29A C30A -51.6(12)
O4A C28A C29A C34A 130.6(10)
O5A N2A C32A C31A 9.5(16)
O5A N2A C32A C33A -168.4(10)
O6A N2A C32A C31A -170.6(11)
O6A N2A C32A C33A 11.6(14)
N1A C22A C23A C24A 55.9(8)
N2A C32A C33A C34A 177.7(10)
C1A C2A C3A O1A -177.6(6)
C1A C2A C3A C4A -55.7(9)
C2A C1A C10A C5A -54.2(9)
C2A C1A C10A C9A 67.4(8)
C2A C1A C10A C19A -171.1(7)
C2A C3A C4A C5A 56.0(9)
C3A C4A C5A C6A 178.9(6)
C3A C4A C5A C10A -55.6(9)
C4A C5A C6A C7A 70.6(8)
C4A C5A C10A C1A 52.6(8)
C4A C5A C10A C9A -70.3(8)
C4A C5A C10A C19A 166.9(7)
C5A C6A C7A C8A 54.4(9)
C6A C5A C10A C1A 177.4(7)
C6A C5A C10A C9A 54.5(9)
C6A C5A C10A C19A -68.3(8)
C6A C7A C8A C9A -53.4(9)
C6A C7A C8A C14A -175.3(7)
C7A C8A C9A C10A 53.8(8)
C7A C8A C9A C11A -176.2(7)
C7A C8A C14A C13A -177.7(6)
C7A C8A C14A C15A -52.5(10)
C8A C9A C10A C1A -174.4(6)
C8A C9A C10A C5A -54.1(8)
C8A C9A C10A C19A 67.5(8)
C8A C9A C11A C12A 51.6(9)
C8A C14A C15A C16A -167.6(7)
C9A C8A C14A C13A 58.8(8)
C9A C8A C14A C15A -176.0(6)
C9A C11A C12A C13A -53.8(9)
C10A C1A C2A C3A 56.9(9)
C10A C5A C6A C7A -55.2(9)
C10A C9A C11A C12A -179.8(7)
C11A C9A C10A C1A 57.3(9)
C11A C9A C10A C5A 177.7(7)
C11A C9A C10A C19A -60.8(9)
C11A C12A C13A C14A 54.8(8)
C11A C12A C13A C17A 167.6(6)
C11A C12A C13A C18A -66.5(8)
C12A C13A C14A C8A -60.0(8)
C12A C13A C14A C15A 166.2(6)
C12A C13A C17A C16A -149.5(6)
C12A C13A C17A C20A 94.0(8)
C13A C14A C15A C16A -37.6(8)
C13A C17A C20A C21A -117.4(7)
C13A C17A C20A C22A 116.9(7)
C14A C8A C9A C10A 177.6(6)
C14A C8A C9A C11A -52.4(8)
C14A C13A C17A C16A -33.3(7)
C14A C13A C17A C20A -149.9(7)
C14A C15A C16A O2A 130.3(7)
C14A C15A C16A C17A 16.1(8)
C15A C16A C17A C13A 11.1(8)
C15A C16A C17A C20A 138.3(7)
C16A O2A C22A N1A 154.3(6)
C16A O2A C22A C20A 34.0(7)
C16A O2A C22A C23A -90.0(7)
C16A C17A C20A C21A 126.1(7)
C16A C17A C20A C22A 0.4(7)
C17A C13A C14A C8A 178.1(6)
C17A C13A C14A C15A 44.3(8)
C17A C20A C22A O2A -19.3(7)
C17A C20A C22A N1A -131.6(7)
C17A C20A C22A C23A 101.9(7)
C18A C13A C14A C8A 60.0(9)
C18A C13A C14A C15A -73.8(8)
C18A C13A C17A C16A 85.4(7)
C18A C13A C17A C20A -31.2(9)
C20A C22A C23A C24A -174.2(6)
C21A C20A C22A O2A -143.2(7)
C21A C20A C22A N1A 104.4(8)
C21A C20A C22A C23A -22.0(9)
C22A O2A C16A C15A -149.2(6)
C22A O2A C16A C17A -33.9(8)
C22A N1A C26A C25A 63.2(8)
C22A N1A C27A O3A 6.7(14)
C22A N1A C27A O4A -173.7(7)
C22A C23A C24A C25A -54.1(9)
C23A C24A C25A C26A 54.4(9)
C24A C25A C26A N1A -58.6(8)
C26A N1A C22A O2A 57.0(8)
C26A N1A C22A C20A 169.4(7)
C26A N1A C22A C23A -60.7(8)
C26A N1A C27A O3A 158.8(9)
C26A N1A C27A O4A -21.7(10)
C27A O4A C28A C29A -174.4(8)
C27A N1A C22A O2A -149.2(7)
C27A N1A C22A C20A -36.8(11)
C27A N1A C22A C23A 93.1(8)
C27A N1A C26A C25A -91.6(9)
C28A O4A C27A O3A 6.1(11)
C28A O4A C27A N1A -173.4(7)
C28A C29A C30A C31A -177.8(10)
C28A C29A C34A C33A 177.5(10)
C29A C30A C31A C32A 0.3(19)
C30A C29A C34A C33A -0.4(17)
C30A C31A C32A N2A -178.0(11)
C30A C31A C32A C33A -0.3(19)
C31A C32A C33A C34A -0.1(16)
C32A C33A C34A C29A 0.4(17)
C34A C29A C30A C31A 0.0(16)
C35A Si1A O1A C3A -11.9(8)
C35A Si1A C37A C38A 175.5(7)
C35A Si1A C37A C39A 55.2(8)
C35A Si1A C37A C40A -65.1(8)
C36A Si1A O1A C3A 107.8(7)
C36A Si1A C37A C38A 55.2(8)
C36A Si1A C37A C39A -65.1(8)
C36A Si1A C37A C40A 174.6(7)
C37A Si1A O1A C3A -131.4(7)
Si1B O1B C3B C2B -106.1(10)
Si1B O1B C3B C4B 133.5(9)
O1B Si1B C37B C38B 71.0(9)
O1B Si1B C37B C39B 175.3(12)
O1B Si1B C37B C40B -30.9(18)
O1B C3B C4B C5B 176.9(8)
O2B C16B C17B C13B -107.4(7)
O2B C16B C17B C20B 18.2(8)
O2B C22B C23B C24B -57.4(9)
O4B C28B C29B C30B -47.3(12)
O4B C28B C29B C34B 131.9(10)
O5B N2B C32B C31B 9.3(15)
O5B N2B C32B C33B -169.8(10)
O6B N2B C32B C31B -170.6(10)
O6B N2B C32B C33B 10.3(13)
N1B C22B C23B C24B 53.3(9)
N2B C32B C33B C34B -179.7(10)
C1B C2B C3B O1B -175.0(8)
C1B C2B C3B C4B -55.7(10)
C2B C1B C10B C5B -55.2(9)
C2B C1B C10B C9B 64.5(9)
C2B C1B C10B C19B -172.6(8)
C2B C3B C4B C5B 56.0(10)
C3B C4B C5B C6B 178.5(7)
C3B C4B C5B C10B -56.1(10)
C4B C5B C6B C7B 69.8(10)
C4B C5B C10B C1B 52.9(9)
C4B C5B C10B C9B -69.2(9)
C4B C5B C10B C19B 167.8(7)
C5B C6B C7B C8B 54.8(11)
C6B C5B C10B C1B 177.6(7)
C6B C5B C10B C9B 55.6(9)
C6B C5B C10B C19B -67.4(9)
C6B C7B C8B C9B -53.4(10)
C6B C7B C8B C14B -174.3(8)
C7B C8B C9B C10B 54.7(8)
C7B C8B C9B C11B -177.0(7)
C7B C8B C14B C13B -177.2(7)
C7B C8B C14B C15B -53.5(9)
C8B C9B C10B C1B -173.7(6)
C8B C9B C10B C5B -55.4(8)
C8B C9B C10B C19B 66.5(8)
C8B C9B C11B C12B 52.1(9)
C8B C14B C15B C16B -166.4(7)
C9B C8B C14B C13B 60.3(8)
C9B C8B C14B C15B -176.0(6)
C9B C11B C12B C13B -53.8(9)
C10B C1B C2B C3B 58.4(10)
C10B C5B C6B C7B -56.3(10)
C10B C9B C11B C12B 179.6(7)
C11B C9B C10B C1B 59.2(9)
C11B C9B C10B C5B 177.5(7)
C11B C9B C10B C19B -60.6(10)
C11B C12B C13B C14B 55.1(8)
C11B C12B C13B C17B 166.8(6)
C11B C12B C13B C18B -67.4(8)
C12B C13B C14B C8B -60.5(8)
C12B C13B C14B C15B 167.2(6)
C12B C13B C17B C16B -150.5(6)
C12B C13B C17B C20B 94.5(8)
C13B C14B C15B C16B -38.0(8)
C13B C17B C20B C21B -117.2(8)
C13B C17B C20B C22B 116.7(7)
C14B C8B C9B C10B 177.6(6)
C14B C8B C9B C11B -54.1(8)
C14B C13B C17B C16B -35.2(7)
C14B C13B C17B C20B -150.2(7)
C14B C15B C16B O2B 131.3(6)
C14B C15B C16B C17B 15.2(8)
C15B C16B C17B C13B 12.4(8)
C15B C16B C17B C20B 138.0(7)
C16B O2B C22B N1B 155.0(6)
C16B O2B C22B C20B 33.6(7)
C16B O2B C22B C23B -90.1(7)
C16B C17B C20B C21B 127.6(7)
C16B C17B C20B C22B 1.4(7)
C17B C13B C14B C8B 177.7(6)
C17B C13B C14B C15B 45.3(7)
C17B C20B C22B O2B -20.4(7)
C17B C20B C22B N1B -131.7(7)
C17B C20B C22B C23B 99.6(8)
C18B C13B C14B C8B 59.1(9)
C18B C13B C14B C15B -73.2(8)
C18B C13B C17B C16B 85.0(7)
C18B C13B C17B C20B -30.0(10)
C20B C22B C23B C24B -174.3(7)
C21B C20B C22B O2B -143.9(7)
C21B C20B C22B N1B 104.8(8)
C21B C20B C22B C23B -23.9(9)
C22B O2B C16B C15B -150.6(6)
C22B O2B C16B C17B -33.3(8)
C22B N1B C26B C25B 62.2(9)
C22B N1B C27B O3B 6.7(13)
C22B N1B C27B O4B -173.9(7)
C22B C23B C24B C25B -51.8(10)
C23B C24B C25B C26B 52.6(10)
C24B C25B C26B N1B -55.7(9)
C26B N1B C22B O2B 56.1(8)
C26B N1B C22B C20B 168.5(7)
C26B N1B C22B C23B -59.6(9)
C26B N1B C27B O3B 159.8(8)
C26B N1B C27B O4B -20.8(10)
C27B O4B C28B C29B -175.3(8)
C27B N1B C22B O2B -149.5(7)
C27B N1B C22B C20B -37.0(11)
C27B N1B C22B C23B 94.9(9)
C27B N1B C26B C25B -93.2(9)
C28B O4B C27B O3B 4.7(12)
C28B O4B C27B N1B -174.8(8)
C28B C29B C30B C31B -179.6(10)
C28B C29B C34B C33B -179.3(10)
C29B C30B C31B C32B -1.2(17)
C30B C29B C34B C33B -0.1(17)
C30B C31B C32B N2B -179.1(10)
C30B C31B C32B C33B 0.0(17)
C31B C32B C33B C34B 1.2(15)
C32B C33B C34B C29B -1.1(17)
C34B C29B C30B C31B 1.2(15)
C35B Si1B O1B C3B 85.6(12)
C35B Si1B C37B C38B 176.3(9)
C35B Si1B C37B C39B -79.4(14)
C35B Si1B C37B C40B 74.4(17)
C36B Si1B O1B C3B -24.6(15)
C36B Si1B C37B C38B -74.8(12)
C36B Si1B C37B C39B 29.5(17)
C36B Si1B C37B C40B -176.7(17)
C37B Si1B O1B C3B -170.1(11)

loop_
_twin_individual_id
_twin_individual_mass_fraction_refined
1 0.87(7)
2 0.13(7)
